data_4311539
loop_
_publ_author_name
'Hiroyasu Sugiyama'
'Ilia Korobkov'
'Sandro Gambarotta'
'Angela M\"oller'
'Peter H. M. Budzelaar'

_publ_section_title
;
 Preparation, Characterization, and Magnetic Behavior of the Ln
 Derivatives (Ln = Nd, La) of a 2,6-Diiminepyridine Ligand and
 Corresponding Dianion
;
_journal_name_full 'Inorganic Chemistry'
_journal_page_first 5771
_journal_page_last 5779
_journal_paper_doi 10.1021/ic049820t
_journal_volume 43
_journal_year 2004
_chemical_formula_sum 'C48 H72 Cl2 La Li N3 O3'
_chemical_formula_weight 955.84
_chemical_name_systematic
; 
 ? 
;
_space_group_IT_number 14
_symmetry_cell_setting monoclinic
_symmetry_space_group_name_Hall '-P 2ybc'
_symmetry_space_group_name_H-M 'P 1 21/c 1'
_atom_sites_solution_hydrogens geom
_atom_sites_solution_primary direct
_atom_sites_solution_secondary difmap
_audit_creation_method SHELXL-97
_cell_angle_alpha 90.00
_cell_angle_beta 100.309(2)
_cell_angle_gamma 90.00
_cell_formula_units_Z 4
_cell_length_a 19.044(2)
_cell_length_b 12.8775(14)
_cell_length_c 20.944(2)
_cell_measurement_reflns_used 7679
_cell_measurement_temperature 203(2)
_cell_measurement_theta_max 28.43
_cell_measurement_theta_min 2.25
_cell_volume 5053.4(9)
_computing_cell_refinement 'SMART, Bruker (2000)'
_computing_data_collection 'SMART, Bruker (2000)'
_computing_data_reduction 'XPREP, Bruker (2000)'
_computing_molecular_graphics 'SHELXTL, Bruker (2000)'
_computing_publication_material 'SHELXTL, Bruker (2000)'
_computing_structure_refinement 'SHELXL-97 (Sheldrick, 1997)'
_computing_structure_solution 'SHELXS-97 (Sheldrick, 1990)'
_diffrn_ambient_temperature 203(2)
_diffrn_measured_fraction_theta_full 0.757
_diffrn_measured_fraction_theta_max 0.757
_diffrn_measurement_device_type 'CCD area detector'
_diffrn_measurement_method 'phi and omega scans'
_diffrn_radiation_monochromator graphite
_diffrn_radiation_source 'fine-focus sealed tube'
_diffrn_radiation_type MoK\a
_diffrn_radiation_wavelength 0.71073
_diffrn_reflns_av_R_equivalents 0.0149
_diffrn_reflns_av_sigmaI/netI 0.0345
_diffrn_reflns_limit_h_max 10
_diffrn_reflns_limit_h_min -20
_diffrn_reflns_limit_k_max 5
_diffrn_reflns_limit_k_min -17
_diffrn_reflns_limit_l_max 27
_diffrn_reflns_limit_l_min -26
_diffrn_reflns_number 13798
_diffrn_reflns_theta_full 28.64
_diffrn_reflns_theta_max 28.64
_diffrn_reflns_theta_min 1.86
_diffrn_standards_decay_% <1
_exptl_absorpt_coefficient_mu 0.990
_exptl_absorpt_correction_T_max 0.7554
_exptl_absorpt_correction_T_min 0.6373
_exptl_absorpt_correction_type multi-scan
_exptl_absorpt_process_details 'SADABS, Bruker (2000)'
_exptl_crystal_colour orange
_exptl_crystal_density_diffrn 1.256
_exptl_crystal_density_method 'not measured'
_exptl_crystal_description block
_exptl_crystal_F_000 1996
_exptl_crystal_size_max 0.50
_exptl_crystal_size_mid 0.50
_exptl_crystal_size_min 0.30
_refine_diff_density_max 0.498
_refine_diff_density_min -0.538
_refine_diff_density_rms 0.064
_refine_ls_extinction_method none
_refine_ls_goodness_of_fit_ref 1.022
_refine_ls_hydrogen_treatment constr
_refine_ls_matrix_type full
_refine_ls_number_parameters 532
_refine_ls_number_reflns 9817
_refine_ls_number_restraints 0
_refine_ls_restrained_S_all 1.022
_refine_ls_R_factor_all 0.0511
_refine_ls_R_factor_gt 0.0306
_refine_ls_shift/su_max 0.003
_refine_ls_shift/su_mean 0.000
_refine_ls_structure_factor_coef Fsqd
_refine_ls_weighting_details 'calc w=1/[\s^2^(Fo^2^)+(0.0319P)^2^+3.3978P] where P=(Fo^2^+2Fc^2^)/3'
_refine_ls_weighting_scheme calc
_refine_ls_wR_factor_gt 0.0665
_refine_ls_wR_factor_ref 0.0758
_reflns_number_gt 7548
_reflns_number_total 9817
_reflns_threshold_expression >2sigma(I)
_cod_data_source_file ic049820tsi20040212_044603_3.cif
_cod_data_source_block sg2167
_cod_depositor_comments
;
The following automatic conversions were performed:
'_symmetry_cell_setting' value 'Monoclinic' changed to 'monoclinic'
according to '/home/saulius/struct/CIF-dictionaries/cif_core.dic'
dictionary named 'cif_core.dic' version 2.4.1 from 2010-06-29.

Automatic conversion script
Id: cif_fix_enum 1527 2010-12-29 10:47:43Z saulius 
;
_cod_original_cell_volume 5053.3(10)
_cod_database_code 4311539

loop_
_symmetry_equiv_pos_as_xyz
'x, y, z'
'-x, y+1/2, -z+1/2'
'-x, -y, -z'
'x, -y-1/2, z-1/2'

loop_
_atom_site_label
_atom_site_type_symbol
_atom_site_fract_x
_atom_site_fract_y
_atom_site_fract_z
_atom_site_U_iso_or_equiv
_atom_site_adp_type
_atom_site_occupancy
_atom_site_symmetry_multiplicity
_atom_site_calc_flag
_atom_site_refinement_flags
_atom_site_disorder_assembly
_atom_site_disorder_group
La La 0.748423(9) 0.944631(12) 0.801029(7) 0.02546(5) Uani 1 1 d . . .
Cl1 Cl 0.84794(5) 0.93729(7) 0.91946(3) 0.0522(2) Uani 1 1 d . . .
Cl2 Cl 0.84696(5) 1.09181(7) 0.77691(4) 0.0518(2) Uani 1 1 d . . .
N1 N 0.76776(13) 0.81432(17) 0.72389(10) 0.0292(5) Uani 1 1 d . . .
N2 N 0.63861(13) 0.89260(17) 0.71583(10) 0.0272(5) Uani 1 1 d . . .
N3 N 0.64555(13) 1.05707(18) 0.79136(10) 0.0298(5) Uani 1 1 d . . .
C1 C 0.7254(2) 0.6829(3) 0.64220(19) 0.0685(13) Uani 1 1 d . . .
H1A H 0.7716 0.6563 0.6432 0.082 Uiso 1 1 calc R . .
H1B H 0.6863 0.6533 0.6144 0.082 Uiso 1 1 calc R . .
C2 C 0.71525(18) 0.7634(2) 0.68069(14) 0.0371(7) Uani 1 1 d . . .
C3 C 0.64270(17) 0.8081(2) 0.67818(12) 0.0309(7) Uani 1 1 d . . .
C4 C 0.58123(18) 0.7684(2) 0.63938(14) 0.0393(8) Uani 1 1 d . . .
H4 H 0.5839 0.7097 0.6132 0.047 Uiso 1 1 calc R . .
C5 C 0.51673(19) 0.8161(2) 0.63997(15) 0.0423(8) Uani 1 1 d . . .
H5 H 0.4749 0.7897 0.6145 0.051 Uiso 1 1 calc R . .
C6 C 0.51337(17) 0.9028(2) 0.67795(14) 0.0364(7) Uani 1 1 d . . .
H6 H 0.4695 0.9360 0.6782 0.044 Uiso 1 1 calc R . .
C7 C 0.57548(16) 0.9405(2) 0.71583(12) 0.0279(6) Uani 1 1 d . . .
C8 C 0.57773(17) 1.0350(2) 0.75771(13) 0.0329(7) Uani 1 1 d . . .
C9 C 0.51799(19) 1.0902(3) 0.75926(18) 0.0514(9) Uani 1 1 d . . .
H9A H 0.5200 1.1503 0.7851 0.062 Uiso 1 1 calc R . .
H9B H 0.4743 1.0688 0.7345 0.062 Uiso 1 1 calc R . .
C10 C 0.87818(17) 0.8287(3) 0.67884(14) 0.0379(7) Uani 1 1 d . . .
C11 C 0.9484(2) 0.7976(3) 0.67987(17) 0.0550(10) Uani 1 1 d . . .
H11 H 0.9742 0.8276 0.6503 0.066 Uiso 1 1 calc R . .
C12 C 0.9809(2) 0.7245(3) 0.72277(19) 0.0613(11) Uani 1 1 d . . .
H12 H 1.0283 0.7046 0.7224 0.074 Uiso 1 1 calc R . .
C13 C 0.9436(2) 0.6806(3) 0.76633(18) 0.0541(10) Uani 1 1 d . . .
H13 H 0.9662 0.6301 0.7954 0.065 Uiso 1 1 calc R . .
C14 C 0.87354(19) 0.7085(2) 0.76866(15) 0.0419(8) Uani 1 1 d . . .
C15 C 0.83961(17) 0.7830(2) 0.72330(13) 0.0320(7) Uani 1 1 d . . .
C16 C 0.8447(2) 0.9091(3) 0.62933(15) 0.0486(9) Uani 1 1 d . . .
H16 H 0.7997 0.9329 0.6421 0.058 Uiso 1 1 calc R . .
C17 C 0.8257(2) 0.8616(4) 0.56164(17) 0.0800(14) Uani 1 1 d . . .
H17A H 0.8689 0.8380 0.5476 0.120 Uiso 1 1 calc R . .
H17B H 0.8023 0.9134 0.5315 0.120 Uiso 1 1 calc R . .
H17C H 0.7938 0.8031 0.5628 0.120 Uiso 1 1 calc R . .
C18 C 0.8921(3) 1.0046(4) 0.6271(2) 0.0761(13) Uani 1 1 d . . .
H18A H 0.9329 0.9858 0.6078 0.114 Uiso 1 1 calc R . .
H18B H 0.9084 1.0299 0.6709 0.114 Uiso 1 1 calc R . .
H18C H 0.8649 1.0585 0.6014 0.114 Uiso 1 1 calc R . .
C19 C 0.8343(2) 0.6584(3) 0.81768(17) 0.0551(10) Uani 1 1 d . . .
H19 H 0.7928 0.7028 0.8213 0.066 Uiso 1 1 calc R . .
C20 C 0.8062(4) 0.5518(4) 0.7955(3) 0.136(3) Uani 1 1 d . . .
H20A H 0.8451 0.5091 0.7862 0.205 Uiso 1 1 calc R . .
H20B H 0.7702 0.5586 0.7566 0.205 Uiso 1 1 calc R . .
H20C H 0.7853 0.5194 0.8295 0.205 Uiso 1 1 calc R . .
C21 C 0.8794(2) 0.6486(3) 0.88504(18) 0.0727(12) Uani 1 1 d . . .
H21A H 0.8504 0.6205 0.9146 0.109 Uiso 1 1 calc R . .
H21B H 0.8971 0.7165 0.9001 0.109 Uiso 1 1 calc R . .
H21C H 0.9193 0.6026 0.8834 0.109 Uiso 1 1 calc R . .
C22 C 0.66205(17) 1.2470(2) 0.78965(14) 0.0347(7) Uani 1 1 d . . .
C23 C 0.67508(18) 1.3405(2) 0.82316(16) 0.0440(8) Uani 1 1 d . . .
H23 H 0.6805 1.4017 0.8001 0.053 Uiso 1 1 calc R . .
C24 C 0.68018(18) 1.3448(3) 0.89006(16) 0.0481(9) Uani 1 1 d . . .
H24 H 0.6890 1.4084 0.9121 0.058 Uiso 1 1 calc R . .
C25 C 0.67225(18) 1.2552(3) 0.92380(15) 0.0454(8) Uani 1 1 d . . .
H25 H 0.6763 1.2584 0.9691 0.054 Uiso 1 1 calc R . .
C26 C 0.65835(17) 1.1595(2) 0.89266(13) 0.0367(7) Uani 1 1 d . . .
C27 C 0.65424(16) 1.1553(2) 0.82447(13) 0.0325(7) Uani 1 1 d . . .
C28 C 0.65707(19) 1.2487(2) 0.71619(15) 0.0446(8) Uani 1 1 d . . .
H28 H 0.6525 1.1760 0.7006 0.054 Uiso 1 1 calc R . .
C29 C 0.5903(2) 1.3080(3) 0.68317(18) 0.0690(12) Uani 1 1 d . . .
H29A H 0.5484 1.2790 0.6970 0.104 Uiso 1 1 calc R . .
H29B H 0.5855 1.3016 0.6364 0.104 Uiso 1 1 calc R . .
H29C H 0.5949 1.3807 0.6953 0.104 Uiso 1 1 calc R . .
C30 C 0.7233(2) 1.2951(3) 0.69555(18) 0.0638(11) Uani 1 1 d . . .
H30A H 0.7264 1.3683 0.7064 0.096 Uiso 1 1 calc R . .
H30B H 0.7201 1.2867 0.6491 0.096 Uiso 1 1 calc R . .
H30C H 0.7655 1.2596 0.7180 0.096 Uiso 1 1 calc R . .
C31 C 0.6446(2) 1.0644(3) 0.93149(15) 0.0480(9) Uani 1 1 d . . .
H31 H 0.6530 1.0026 0.9058 0.058 Uiso 1 1 calc R . .
C32 C 0.5674(3) 1.0604(4) 0.9410(3) 0.0968(18) Uani 1 1 d . . .
H32A H 0.5572 1.1206 0.9656 0.145 Uiso 1 1 calc R . .
H32B H 0.5597 0.9977 0.9644 0.145 Uiso 1 1 calc R . .
H32C H 0.5361 1.0603 0.8990 0.145 Uiso 1 1 calc R . .
C33 C 0.6947(3) 1.0564(4) 0.99699(17) 0.0817(14) Uani 1 1 d . . .
H33A H 0.7438 1.0623 0.9906 0.123 Uiso 1 1 calc R . .
H33B H 0.6879 0.9899 1.0168 0.123 Uiso 1 1 calc R . .
H33C H 0.6843 1.1119 1.0252 0.123 Uiso 1 1 calc R . .
O1 O 0.68514(12) 0.81241(17) 0.86731(10) 0.0436(6) Uani 1 1 d . . .
C34 C 0.7092(2) 0.7733(3) 0.93231(17) 0.0650(12) Uani 1 1 d . . .
H34A H 0.7510 0.7285 0.9335 0.078 Uiso 1 1 calc R . .
H34B H 0.7224 0.8310 0.9626 0.078 Uiso 1 1 calc R . .
C35 C 0.6518(3) 0.7161(6) 0.9497(3) 0.161(4) Uani 1 1 d . . .
H35A H 0.6688 0.6473 0.9654 0.193 Uiso 1 1 calc R . .
H35B H 0.6342 0.7519 0.9850 0.193 Uiso 1 1 calc R . .
C36 C 0.5983(3) 0.7055(6) 0.8990(3) 0.190(5) Uani 1 1 d . . .
H36A H 0.5532 0.7283 0.9108 0.228 Uiso 1 1 calc R . .
H36B H 0.5934 0.6326 0.8855 0.228 Uiso 1 1 calc R . .
C37 C 0.6159(3) 0.7711(5) 0.8451(2) 0.122(3) Uani 1 1 d . . .
H37A H 0.6154 0.7291 0.8060 0.147 Uiso 1 1 calc R . .
H37B H 0.5810 0.8273 0.8348 0.147 Uiso 1 1 calc R . .
Li Li 0.9215(3) 1.0612(5) 0.8797(3) 0.0521(15) Uani 1 1 d . . .
O2 O 1.01295(13) 1.00127(19) 0.87707(11) 0.0516(6) Uani 1 1 d . . .
C38 C 1.0142(2) 0.9183(3) 0.8323(2) 0.0754(14) Uani 1 1 d . . .
H38A H 0.9975 0.9429 0.7879 0.090 Uiso 1 1 calc R . .
H38B H 0.9826 0.8623 0.8414 0.090 Uiso 1 1 calc R . .
C39 C 1.0864(3) 0.8802(4) 0.8387(3) 0.1013(19) Uani 1 1 d . . .
H39A H 1.1019 0.8812 0.7965 0.122 Uiso 1 1 calc R . .
H39B H 1.0895 0.8087 0.8550 0.122 Uiso 1 1 calc R . .
C40 C 1.1312(3) 0.9488(4) 0.8844(3) 0.0995(18) Uani 1 1 d . . .
H40A H 1.1696 0.9781 0.8645 0.119 Uiso 1 1 calc R . .
H40B H 1.1527 0.9102 0.9233 0.119 Uiso 1 1 calc R . .
C41 C 1.0852(2) 1.0320(3) 0.90152(19) 0.0588(11) Uani 1 1 d . . .
H41A H 1.0925 1.0411 0.9487 0.071 Uiso 1 1 calc R . .
H41B H 1.0960 1.0978 0.8818 0.071 Uiso 1 1 calc R . .
O3 O 0.92606(14) 1.1918(2) 0.92409(14) 0.0696(8) Uani 1 1 d . . .
C42 C 0.8665(3) 1.2629(5) 0.9129(3) 0.131(3) Uani 1 1 d . . .
H42A H 0.8632 1.2959 0.8703 0.157 Uiso 1 1 calc R . .
H42B H 0.8219 1.2256 0.9139 0.157 Uiso 1 1 calc R . .
C43 C 0.8779(3) 1.3377(5) 0.9617(3) 0.132(3) Uani 1 1 d . . .
H43A H 0.8435 1.3284 0.9908 0.158 Uiso 1 1 calc R . .
H43B H 0.8713 1.4072 0.9425 0.158 Uiso 1 1 calc R . .
C44 C 0.9492(3) 1.3272(5) 0.9973(3) 0.123(2) Uani 1 1 d . . .
H44A H 0.9496 1.3313 1.0441 0.147 Uiso 1 1 calc R . .
H44B H 0.9800 1.3821 0.9853 0.147 Uiso 1 1 calc R . .
C45 C 0.9742(2) 1.2226(3) 0.97947(19) 0.0697(12) Uani 1 1 d . . .
H45A H 1.0227 1.2269 0.9701 0.084 Uiso 1 1 calc R . .
H45B H 0.9739 1.1730 1.0149 0.084 Uiso 1 1 calc R . .
C46 C 0.5406(2) -0.0063(3) 0.50584(17) 0.0607(11) Uani 1 1 d . . .
H46A H 0.5528 -0.0758 0.5235 0.073 Uiso 1 1 calc R . .
H46B H 0.5568 -0.0017 0.4641 0.073 Uiso 1 1 calc R . .
C47 C 0.5811(2) 0.0739(3) 0.55200(18) 0.0646(12) Uani 1 1 d . . .
H47A H 0.5734 0.1430 0.5323 0.078 Uiso 1 1 calc R . .
H47B H 0.5619 0.0745 0.5924 0.078 Uiso 1 1 calc R . .
C48 C 0.6604(3) 0.0519(3) 0.56755(19) 0.0729(13) Uani 1 1 d . . .
H48A H 0.6684 -0.0138 0.5904 0.109 Uiso 1 1 calc R . .
H48B H 0.6842 0.1070 0.5947 0.109 Uiso 1 1 calc R . .
H48C H 0.6793 0.0484 0.5276 0.109 Uiso 1 1 calc R . .

loop_
_atom_site_aniso_label
_atom_site_aniso_U_11
_atom_site_aniso_U_22
_atom_site_aniso_U_33
_atom_site_aniso_U_23
_atom_site_aniso_U_13
_atom_site_aniso_U_12
La 0.02032(11) 0.03115(8) 0.02364(7) -0.00094(7) 0.00051(5) -0.00328(7)
Cl1 0.0418(6) 0.0778(6) 0.0313(3) 0.0062(4) -0.0089(3) -0.0148(4)
Cl2 0.0377(6) 0.0576(5) 0.0580(5) 0.0102(4) 0.0033(4) -0.0196(4)
N1 0.0248(16) 0.0328(12) 0.0292(11) -0.0039(9) 0.0022(10) -0.0017(10)
N2 0.0228(16) 0.0317(12) 0.0263(11) 0.0012(9) 0.0018(10) -0.0042(10)
N3 0.0258(16) 0.0336(12) 0.0289(10) -0.0007(10) 0.0019(10) 0.0015(11)
C1 0.036(3) 0.080(3) 0.083(3) -0.049(2) -0.006(2) 0.006(2)
C2 0.031(2) 0.0394(17) 0.0395(15) -0.0082(13) 0.0014(13) -0.0030(13)
C3 0.027(2) 0.0356(15) 0.0290(13) -0.0007(11) 0.0010(12) -0.0077(12)
C4 0.034(2) 0.0417(17) 0.0394(16) -0.0079(13) -0.0012(14) -0.0079(14)
C5 0.032(2) 0.0438(18) 0.0458(17) 0.0010(14) -0.0069(14) -0.0125(15)
C6 0.022(2) 0.0393(16) 0.0454(16) 0.0055(13) -0.0009(13) -0.0021(13)
C7 0.0221(19) 0.0303(13) 0.0302(12) 0.0069(11) 0.0020(11) -0.0038(12)
C8 0.027(2) 0.0367(17) 0.0345(14) 0.0018(11) 0.0037(13) -0.0001(12)
C9 0.028(2) 0.052(2) 0.071(2) -0.0158(17) -0.0008(18) 0.0033(15)
C10 0.025(2) 0.0530(19) 0.0355(15) -0.0149(13) 0.0053(13) 0.0025(14)
C11 0.035(3) 0.081(3) 0.0508(19) -0.0236(19) 0.0118(17) -0.0017(19)
C12 0.028(3) 0.085(3) 0.067(2) -0.033(2) -0.0016(19) 0.017(2)
C13 0.043(3) 0.051(2) 0.060(2) -0.0181(17) -0.0129(18) 0.0171(17)
C14 0.037(2) 0.0367(17) 0.0465(17) -0.0107(13) -0.0064(15) 0.0011(14)
C15 0.024(2) 0.0382(16) 0.0312(13) -0.0108(12) -0.0014(12) 0.0008(12)
C16 0.040(3) 0.070(2) 0.0384(16) 0.0012(15) 0.0147(15) 0.0015(17)
C17 0.078(4) 0.118(4) 0.0392(19) -0.005(2) -0.004(2) 0.008(3)
C18 0.083(4) 0.088(3) 0.062(2) 0.015(2) 0.025(2) -0.020(3)
C19 0.054(3) 0.051(2) 0.055(2) 0.0108(17) -0.0033(18) -0.0012(18)
C20 0.197(7) 0.113(5) 0.088(4) 0.006(3) -0.003(4) -0.103(5)
C21 0.085(4) 0.068(3) 0.057(2) 0.011(2) -0.008(2) 0.004(2)
C22 0.026(2) 0.0374(16) 0.0401(15) -0.0045(12) 0.0045(13) 0.0010(13)
C23 0.039(2) 0.0357(17) 0.0573(19) -0.0065(14) 0.0091(16) -0.0040(14)
C24 0.037(2) 0.0467(19) 0.059(2) -0.0228(16) 0.0025(16) -0.0005(15)
C25 0.034(2) 0.061(2) 0.0389(16) -0.0154(15) 0.0010(14) 0.0063(16)
C26 0.026(2) 0.0486(18) 0.0343(14) -0.0032(13) 0.0015(12) 0.0072(14)
C27 0.0215(19) 0.0413(16) 0.0338(14) -0.0048(12) 0.0028(12) 0.0030(12)
C28 0.055(3) 0.0371(17) 0.0435(17) 0.0014(13) 0.0123(16) -0.0041(15)
C29 0.061(3) 0.089(3) 0.052(2) 0.010(2) -0.002(2) 0.002(2)
C30 0.070(3) 0.065(2) 0.062(2) 0.0145(19) 0.024(2) -0.002(2)
C31 0.053(3) 0.058(2) 0.0340(15) 0.0023(15) 0.0084(15) 0.0121(18)
C32 0.071(4) 0.098(4) 0.127(4) 0.055(3) 0.034(3) -0.002(3)
C33 0.107(4) 0.094(3) 0.0387(19) 0.010(2) -0.002(2) 0.016(3)
O1 0.0373(15) 0.0533(14) 0.0389(11) 0.0176(10) 0.0033(10) -0.0089(10)
C34 0.057(3) 0.087(3) 0.048(2) 0.032(2) 0.0051(18) -0.010(2)
C35 0.107(5) 0.261(8) 0.097(4) 0.113(5) -0.032(3) -0.111(5)
C36 0.119(5) 0.299(10) 0.121(5) 0.154(6) -0.059(4) -0.138(6)
C37 0.090(4) 0.180(6) 0.077(3) 0.081(3) -0.037(3) -0.095(4)
Li 0.039(4) 0.050(3) 0.065(4) -0.013(3) 0.001(3) -0.002(3)
O2 0.0323(17) 0.0578(15) 0.0628(15) -0.0161(12) 0.0036(12) -0.0048(11)
C38 0.045(3) 0.084(3) 0.094(3) -0.045(2) 0.005(2) 0.000(2)
C39 0.046(4) 0.109(4) 0.143(5) -0.060(4) 0.002(3) 0.011(3)
C40 0.040(3) 0.099(4) 0.150(5) -0.039(4) -0.007(3) 0.001(3)
C41 0.045(3) 0.063(3) 0.059(2) -0.0070(18) -0.0136(19) -0.0017(18)
O3 0.0416(18) 0.0612(17) 0.099(2) -0.0363(15) -0.0080(15) 0.0042(13)
C42 0.078(4) 0.121(5) 0.171(6) -0.090(4) -0.040(4) 0.053(3)
C43 0.114(5) 0.110(4) 0.144(5) -0.075(4) -0.048(4) 0.053(4)
C44 0.088(4) 0.129(5) 0.135(5) -0.086(4) -0.021(4) 0.025(4)
C45 0.065(3) 0.084(3) 0.055(2) -0.019(2) 0.000(2) 0.012(2)
C46 0.091(3) 0.052(2) 0.0458(18) 0.0050(16) 0.031(2) 0.025(2)
C47 0.086(4) 0.062(3) 0.051(2) 0.0010(18) 0.027(2) 0.012(2)
C48 0.086(4) 0.083(3) 0.054(2) 0.010(2) 0.023(2) 0.012(3)

loop_
_atom_type_symbol
_atom_type_description
_atom_type_scat_dispersion_real
_atom_type_scat_dispersion_imag
_atom_type_scat_source
C C 0.0033 0.0016 'International Tables Vol C Tables 4.2.6.8 and 6.1.1.4'
H H 0.0000 0.0000 'International Tables Vol C Tables 4.2.6.8 and 6.1.1.4'
Li Li -0.0003 0.0001 'International Tables Vol C Tables 4.2.6.8 and 6.1.1.4'
N N 0.0061 0.0033 'International Tables Vol C Tables 4.2.6.8 and 6.1.1.4'
O O 0.0106 0.0060 'International Tables Vol C Tables 4.2.6.8 and 6.1.1.4'
Cl Cl 0.1484 0.1585 'International Tables Vol C Tables 4.2.6.8 and 6.1.1.4'
La La -0.2871 2.4523 'International Tables Vol C Tables 4.2.6.8 and 6.1.1.4'

loop_
_geom_angle_atom_site_label_1
_geom_angle_atom_site_label_2
_geom_angle_atom_site_label_3
_geom_angle
_geom_angle_site_symmetry_1
_geom_angle_site_symmetry_3
_geom_angle_publ_flag
N1 La N3 125.58(8) . . ?
N1 La N2 63.70(8) . . ?
N3 La N2 63.47(7) . . ?
N1 La O1 92.45(8) . . ?
N3 La O1 89.48(8) . . ?
N2 La O1 78.77(7) . . ?
N1 La Cl2 99.47(6) . . ?
N3 La Cl2 98.05(6) . . ?
N2 La Cl2 122.78(5) . . ?
O1 La Cl2 158.30(5) . . ?
N1 La Cl1 113.91(6) . . ?
N3 La Cl1 119.83(5) . . ?
N2 La Cl1 157.78(5) . . ?
O1 La Cl1 79.29(5) . . ?
Cl2 La Cl1 79.32(3) . . ?
N1 La Li 110.41(11) . . ?
N3 La Li 115.83(11) . . ?
N2 La Li 162.31(11) . . ?
O1 La Li 118.76(11) . . ?
Cl2 La Li 39.87(10) . . ?
Cl1 La Li 39.48(10) . . ?
Li Cl1 La 90.87(15) . . ?
Li Cl2 La 92.02(16) . . ?
C2 N1 C15 116.1(2) . . ?
C2 N1 La 126.1(2) . . ?
C15 N1 La 117.73(16) . . ?
C7 N2 C3 120.7(2) . . ?
C7 N2 La 119.46(16) . . ?
C3 N2 La 119.14(19) . . ?
C8 N3 C27 116.3(2) . . ?
C8 N3 La 125.99(18) . . ?
C27 N3 La 117.73(17) . . ?
C1 C2 N1 126.1(3) . . ?
C1 C2 C3 120.5(3) . . ?
N1 C2 C3 113.3(2) . . ?
N2 C3 C4 120.2(3) . . ?
N2 C3 C2 116.1(2) . . ?
C4 C3 C2 123.7(3) . . ?
C5 C4 C3 119.2(3) . . ?
C4 C5 C6 120.1(3) . . ?
C5 C6 C7 119.3(3) . . ?
N2 C7 C6 120.5(3) . . ?
N2 C7 C8 116.1(2) . . ?
C6 C7 C8 123.5(3) . . ?
C9 C8 N3 126.4(3) . . ?
C9 C8 C7 120.5(3) . . ?
N3 C8 C7 113.1(3) . . ?
C11 C10 C15 118.7(3) . . ?
C11 C10 C16 119.4(3) . . ?
C15 C10 C16 121.9(3) . . ?
C12 C11 C10 121.8(4) . . ?
C11 C12 C13 119.5(4) . . ?
C12 C13 C14 122.0(3) . . ?
C13 C14 C15 118.4(3) . . ?
C13 C14 C19 120.4(3) . . ?
C15 C14 C19 121.3(3) . . ?
C10 C15 C14 119.6(3) . . ?
C10 C15 N1 120.0(3) . . ?
C14 C15 N1 120.4(3) . . ?
C10 C16 C17 111.1(3) . . ?
C10 C16 C18 112.9(3) . . ?
C17 C16 C18 109.7(3) . . ?
C20 C19 C21 108.6(3) . . ?
C20 C19 C14 111.6(4) . . ?
C21 C19 C14 113.5(3) . . ?
C23 C22 C27 119.3(3) . . ?
C23 C22 C28 118.0(3) . . ?
C27 C22 C28 122.7(3) . . ?
C24 C23 C22 121.1(3) . . ?
C25 C24 C23 119.4(3) . . ?
C24 C25 C26 122.0(3) . . ?
C25 C26 C27 118.4(3) . . ?
C25 C26 C31 119.8(3) . . ?
C27 C26 C31 121.7(3) . . ?
C22 C27 C26 119.8(3) . . ?
C22 C27 N3 120.1(2) . . ?
C26 C27 N3 120.0(3) . . ?
C22 C28 C30 112.7(3) . . ?
C22 C28 C29 111.0(3) . . ?
C30 C28 C29 109.7(3) . . ?
C26 C31 C32 111.2(3) . . ?
C26 C31 C33 113.3(3) . . ?
C32 C31 C33 110.1(3) . . ?
C37 O1 C34 107.3(3) . . ?
C37 O1 La 123.89(19) . . ?
C34 O1 La 128.7(2) . . ?
C35 C34 O1 107.1(3) . . ?
C36 C35 C34 111.1(4) . . ?
C35 C36 C37 107.5(4) . . ?
O1 C37 C36 106.5(3) . . ?
O3 Li O2 113.9(3) . . ?
O3 Li Cl1 113.5(3) . . ?
O2 Li Cl1 109.7(3) . . ?
O3 Li Cl2 105.0(3) . . ?
O2 Li Cl2 115.9(3) . . ?
Cl1 Li Cl2 97.7(2) . . ?
O3 Li La 121.8(3) . . ?
O2 Li La 124.2(2) . . ?
Cl1 Li La 49.65(11) . . ?
Cl2 Li La 48.11(11) . . ?
C38 O2 C41 108.3(3) . . ?
C38 O2 Li 116.4(3) . . ?
C41 O2 Li 134.2(3) . . ?
O2 C38 C39 108.8(3) . . ?
C38 C39 C40 106.9(4) . . ?
C39 C40 C41 107.3(4) . . ?
O2 C41 C40 106.7(3) . . ?
C45 O3 C42 109.5(3) . . ?
C45 O3 Li 128.0(3) . . ?
C42 O3 Li 120.8(3) . . ?
C43 C42 O3 107.8(4) . . ?
C42 C43 C44 109.0(4) . . ?
C43 C44 C45 105.5(4) . . ?
O3 C45 C44 105.8(4) . . ?
C47 C46 C46 114.2(4) . 3_656 ?
C48 C47 C46 112.3(3) . . ?

loop_
_geom_bond_atom_site_label_1
_geom_bond_atom_site_label_2
_geom_bond_distance
_geom_bond_site_symmetry_2
_geom_bond_publ_flag
La N1 2.403(2) . ?
La N3 2.415(2) . ?
La N2 2.583(2) . ?
La O1 2.623(2) . ?
La Cl2 2.7763(9) . ?
La Cl1 2.8409(8) . ?
La Li 3.727(6) . ?
Cl1 Li 2.370(7) . ?
Cl2 Li 2.391(6) . ?
N1 C2 1.387(4) . ?
N1 C15 1.429(4) . ?
N2 C7 1.351(4) . ?
N2 C3 1.354(3) . ?
N3 C8 1.386(4) . ?
N3 C27 1.438(3) . ?
C1 C2 1.349(4) . ?
C2 C3 1.489(4) . ?
C3 C4 1.397(4) . ?
C4 C5 1.376(5) . ?
C5 C6 1.378(4) . ?
C6 C7 1.389(4) . ?
C7 C8 1.496(4) . ?
C8 C9 1.347(4) . ?
C10 C11 1.392(5) . ?
C10 C15 1.414(4) . ?
C10 C16 1.522(5) . ?
C11 C12 1.370(5) . ?
C12 C13 1.374(6) . ?
C13 C14 1.392(5) . ?
C14 C15 1.421(4) . ?
C14 C19 1.518(5) . ?
C16 C17 1.527(5) . ?
C16 C18 1.531(5) . ?
C19 C20 1.516(6) . ?
C19 C21 1.520(5) . ?
C22 C23 1.393(4) . ?
C22 C27 1.410(4) . ?
C22 C28 1.524(4) . ?
C23 C24 1.388(4) . ?
C24 C25 1.375(5) . ?
C25 C26 1.398(4) . ?
C26 C27 1.417(4) . ?
C26 C31 1.518(4) . ?
C28 C30 1.526(5) . ?
C28 C29 1.537(5) . ?
C31 C32 1.519(6) . ?
C31 C33 1.528(5) . ?
O1 C37 1.421(5) . ?
O1 C34 1.447(4) . ?
C34 C35 1.419(6) . ?
C35 C36 1.340(7) . ?
C36 C37 1.495(5) . ?
Li O3 1.916(6) . ?
Li O2 1.914(7) . ?
O2 C38 1.425(4) . ?
O2 C41 1.435(4) . ?
C38 C39 1.443(6) . ?
C39 C40 1.461(6) . ?
C40 C41 1.469(6) . ?
O3 C45 1.401(4) . ?
O3 C42 1.443(5) . ?
C42 C43 1.393(6) . ?
C43 C44 1.434(7) . ?
C44 C45 1.499(6) . ?
C46 C47 1.526(6) . ?
C46 C46 1.532(8) 3_656 ?
C47 C48 1.514(6) . ?

loop_
_geom_torsion_atom_site_label_1
_geom_torsion_atom_site_label_2
_geom_torsion_atom_site_label_3
_geom_torsion_atom_site_label_4
_geom_torsion
_geom_torsion_site_symmetry_1
_geom_torsion_site_symmetry_2
_geom_torsion_site_symmetry_3
_geom_torsion_site_symmetry_4
_geom_torsion_publ_flag
N1 La Cl1 Li 93.54(16) . . . . ?
N3 La Cl1 Li -95.38(16) . . . . ?
N2 La Cl1 Li 172.2(2) . . . . ?
O1 La Cl1 Li -178.54(16) . . . . ?
Cl2 La Cl1 Li -2.17(15) . . . . ?
N1 La Cl2 Li -110.59(16) . . . . ?
N3 La Cl2 Li 121.14(16) . . . . ?
N2 La Cl2 Li -175.32(16) . . . . ?
O1 La Cl2 Li 11.8(2) . . . . ?
Cl1 La Cl2 Li 2.15(15) . . . . ?
N3 La N1 C2 -25.5(3) . . . . ?
N2 La N1 C2 -10.6(2) . . . . ?
O1 La N1 C2 65.6(2) . . . . ?
Cl2 La N1 C2 -132.6(2) . . . . ?
Cl1 La N1 C2 145.0(2) . . . . ?
Li La N1 C2 -172.4(2) . . . . ?
N3 La N1 C15 156.78(18) . . . . ?
N2 La N1 C15 171.7(2) . . . . ?
O1 La N1 C15 -112.11(19) . . . . ?
Cl2 La N1 C15 49.69(19) . . . . ?
Cl1 La N1 C15 -32.7(2) . . . . ?
Li La N1 C15 9.9(2) . . . . ?
N1 La N2 C7 -178.3(2) . . . . ?
N3 La N2 C7 -11.87(17) . . . . ?
O1 La N2 C7 83.22(18) . . . . ?
Cl2 La N2 C7 -94.09(18) . . . . ?
Cl1 La N2 C7 92.5(2) . . . . ?
Li La N2 C7 -104.0(4) . . . . ?
N1 La N2 C3 11.04(18) . . . . ?
N3 La N2 C3 177.5(2) . . . . ?
O1 La N2 C3 -87.40(19) . . . . ?
Cl2 La N2 C3 95.30(19) . . . . ?
Cl1 La N2 C3 -78.1(2) . . . . ?
Li La N2 C3 85.4(4) . . . . ?
N1 La N3 C8 27.0(2) . . . . ?
N2 La N3 C8 12.0(2) . . . . ?
O1 La N3 C8 -65.7(2) . . . . ?
Cl2 La N3 C8 134.8(2) . . . . ?
Cl1 La N3 C8 -142.98(19) . . . . ?
Li La N3 C8 172.3(2) . . . . ?
N1 La N3 C27 -154.47(17) . . . . ?
N2 La N3 C27 -169.4(2) . . . . ?
O1 La N3 C27 112.89(19) . . . . ?
Cl2 La N3 C27 -46.68(19) . . . . ?
Cl1 La N3 C27 35.6(2) . . . . ?
Li La N3 C27 -9.1(2) . . . . ?
C15 N1 C2 C1 5.2(5) . . . . ?
La N1 C2 C1 -172.6(3) . . . . ?
C15 N1 C2 C3 -173.1(2) . . . . ?
La N1 C2 C3 9.1(3) . . . . ?
C7 N2 C3 C4 -0.9(4) . . . . ?
La N2 C3 C4 169.6(2) . . . . ?
C7 N2 C3 C2 178.4(2) . . . . ?
La N2 C3 C2 -11.1(3) . . . . ?
C1 C2 C3 N2 -176.2(3) . . . . ?
N1 C2 C3 N2 2.2(4) . . . . ?
C1 C2 C3 C4 3.1(5) . . . . ?
N1 C2 C3 C4 -178.5(3) . . . . ?
N2 C3 C4 C5 0.0(4) . . . . ?
C2 C3 C4 C5 -179.2(3) . . . . ?
C3 C4 C5 C6 0.7(5) . . . . ?
C4 C5 C6 C7 -0.6(4) . . . . ?
C3 N2 C7 C6 1.1(4) . . . . ?
La N2 C7 C6 -169.4(2) . . . . ?
C3 N2 C7 C8 -178.2(2) . . . . ?
La N2 C7 C8 11.4(3) . . . . ?
C5 C6 C7 N2 -0.4(4) . . . . ?
C5 C6 C7 C8 178.9(3) . . . . ?
C27 N3 C8 C9 -8.4(4) . . . . ?
La N3 C8 C9 170.2(3) . . . . ?
C27 N3 C8 C7 170.5(2) . . . . ?
La N3 C8 C7 -11.0(3) . . . . ?
N2 C7 C8 C9 177.7(3) . . . . ?
C6 C7 C8 C9 -1.5(4) . . . . ?
N2 C7 C8 N3 -1.2(3) . . . . ?
C6 C7 C8 N3 179.5(3) . . . . ?
C15 C10 C11 C12 -0.2(5) . . . . ?
C16 C10 C11 C12 -179.1(3) . . . . ?
C10 C11 C12 C13 -0.2(5) . . . . ?
C11 C12 C13 C14 -0.4(5) . . . . ?
C12 C13 C14 C15 1.5(5) . . . . ?
C12 C13 C14 C19 -179.8(3) . . . . ?
C11 C10 C15 C14 1.4(4) . . . . ?
C16 C10 C15 C14 -179.8(3) . . . . ?
C11 C10 C15 N1 179.2(3) . . . . ?
C16 C10 C15 N1 -1.9(4) . . . . ?
C13 C14 C15 C10 -2.0(4) . . . . ?
C19 C14 C15 C10 179.4(3) . . . . ?
C13 C14 C15 N1 -179.8(3) . . . . ?
C19 C14 C15 N1 1.5(4) . . . . ?
C2 N1 C15 C10 86.0(3) . . . . ?
La N1 C15 C10 -96.0(3) . . . . ?
C2 N1 C15 C14 -96.1(3) . . . . ?
La N1 C15 C14 81.9(3) . . . . ?
C11 C10 C16 C17 75.0(4) . . . . ?
C15 C10 C16 C17 -103.8(4) . . . . ?
C11 C10 C16 C18 -48.8(4) . . . . ?
C15 C10 C16 C18 132.4(3) . . . . ?
C13 C14 C19 C20 -79.8(5) . . . . ?
C15 C14 C19 C20 98.8(4) . . . . ?
C13 C14 C19 C21 43.3(4) . . . . ?
C15 C14 C19 C21 -138.1(3) . . . . ?
C27 C22 C23 C24 -0.3(5) . . . . ?
C28 C22 C23 C24 179.9(3) . . . . ?
C22 C23 C24 C25 0.0(5) . . . . ?
C23 C24 C25 C26 -0.7(5) . . . . ?
C24 C25 C26 C27 1.6(5) . . . . ?
C24 C25 C26 C31 -175.5(3) . . . . ?
C23 C22 C27 C26 1.2(5) . . . . ?
C28 C22 C27 C26 -179.0(3) . . . . ?
C23 C22 C27 N3 -175.8(3) . . . . ?
C28 C22 C27 N3 4.0(5) . . . . ?
C25 C26 C27 C22 -1.8(5) . . . . ?
C31 C26 C27 C22 175.2(3) . . . . ?
C25 C26 C27 N3 175.2(3) . . . . ?
C31 C26 C27 N3 -7.8(4) . . . . ?
C8 N3 C27 C22 -79.8(3) . . . . ?
La N3 C27 C22 101.5(3) . . . . ?
C8 N3 C27 C26 103.2(3) . . . . ?
La N3 C27 C26 -75.5(3) . . . . ?
C23 C22 C28 C30 55.8(4) . . . . ?
C27 C22 C28 C30 -124.0(3) . . . . ?
C23 C22 C28 C29 -67.8(4) . . . . ?
C27 C22 C28 C29 112.4(4) . . . . ?
C25 C26 C31 C32 82.7(4) . . . . ?
C27 C26 C31 C32 -94.3(4) . . . . ?
C25 C26 C31 C33 -42.0(4) . . . . ?
C27 C26 C31 C33 141.0(3) . . . . ?
N1 La O1 C37 -71.7(4) . . . . ?
N3 La O1 C37 53.9(4) . . . . ?
N2 La O1 C37 -9.1(4) . . . . ?
Cl2 La O1 C37 164.7(4) . . . . ?
Cl1 La O1 C37 174.4(4) . . . . ?
Li La O1 C37 173.3(4) . . . . ?
N1 La O1 C34 112.8(3) . . . . ?
N3 La O1 C34 -121.6(3) . . . . ?
N2 La O1 C34 175.4(3) . . . . ?
Cl2 La O1 C34 -10.8(4) . . . . ?
Cl1 La O1 C34 -1.1(3) . . . . ?
Li La O1 C34 -2.1(3) . . . . ?
C37 O1 C34 C35 -4.5(6) . . . . ?
La O1 C34 C35 171.6(4) . . . . ?
O1 C34 C35 C36 7.7(9) . . . . ?
C34 C35 C36 C37 -7.5(11) . . . . ?
C34 O1 C37 C36 0.2(7) . . . . ?
La O1 C37 C36 -176.1(5) . . . . ?
C35 C36 C37 O1 4.5(10) . . . . ?
La Cl1 Li O3 112.7(3) . . . . ?
La Cl1 Li O2 -118.6(2) . . . . ?
La Cl1 Li Cl2 2.50(17) . . . . ?
La Cl2 Li O3 -119.5(3) . . . . ?
La Cl2 Li O2 113.8(3) . . . . ?
La Cl2 Li Cl1 -2.56(18) . . . . ?
N1 La Li O3 161.7(3) . . . . ?
N3 La Li O3 11.3(4) . . . . ?
N2 La Li O3 94.6(4) . . . . ?
O1 La Li O3 -93.4(3) . . . . ?
Cl2 La Li O3 81.6(3) . . . . ?
Cl1 La Li O3 -95.1(3) . . . . ?
N1 La Li O2 -15.6(4) . . . . ?
N3 La Li O2 -166.1(3) . . . . ?
N2 La Li O2 -82.7(5) . . . . ?
O1 La Li O2 89.2(3) . . . . ?
Cl2 La Li O2 -95.7(4) . . . . ?
Cl1 La Li O2 87.6(3) . . . . ?
N1 La Li Cl1 -103.20(13) . . . . ?
N3 La Li Cl1 106.36(13) . . . . ?
N2 La Li Cl1 -170.3(3) . . . . ?
O1 La Li Cl1 1.64(18) . . . . ?
Cl2 La Li Cl1 176.7(2) . . . . ?
N1 La Li Cl2 80.12(14) . . . . ?
N3 La Li Cl2 -70.32(15) . . . . ?
N2 La Li Cl2 13.0(4) . . . . ?
O1 La Li Cl2 -175.04(9) . . . . ?
Cl1 La Li Cl2 -176.7(2) . . . . ?
O3 Li O2 C38 -165.5(4) . . . . ?
Cl1 Li O2 C38 66.0(4) . . . . ?
Cl2 Li O2 C38 -43.4(5) . . . . ?
La Li O2 C38 12.0(5) . . . . ?
O3 Li O2 C41 0.6(6) . . . . ?
Cl1 Li O2 C41 -127.9(4) . . . . ?
Cl2 Li O2 C41 122.7(4) . . . . ?
La Li O2 C41 178.1(3) . . . . ?
C41 O2 C38 C39 12.7(5) . . . . ?
Li O2 C38 C39 -177.7(4) . . . . ?
O2 C38 C39 C40 -5.4(7) . . . . ?
C38 C39 C40 C41 -3.7(7) . . . . ?
C38 O2 C41 C40 -14.8(5) . . . . ?
Li O2 C41 C40 178.3(4) . . . . ?
C39 C40 C41 O2 11.4(6) . . . . ?
O2 Li O3 C45 -37.0(6) . . . . ?
Cl1 Li O3 C45 89.6(5) . . . . ?
Cl2 Li O3 C45 -164.9(3) . . . . ?
La Li O3 C45 145.4(3) . . . . ?
O2 Li O3 C42 159.4(5) . . . . ?
Cl1 Li O3 C42 -74.1(5) . . . . ?
Cl2 Li O3 C42 31.5(5) . . . . ?
La Li O3 C42 -18.2(6) . . . . ?
C45 O3 C42 C43 -0.2(8) . . . . ?
Li O3 C42 C43 166.2(5) . . . . ?
O3 C42 C43 C44 10.2(9) . . . . ?
C42 C43 C44 C45 -15.6(9) . . . . ?
C42 O3 C45 C44 -9.2(6) . . . . ?
Li O3 C45 C44 -174.4(4) . . . . ?
C43 C44 C45 O3 15.0(7) . . . . ?
C46 C46 C47 C48 174.1(4) 3_656 . . . ?
